data_2021434
loop_
_publ_author_name
'Readman, Jennifer E.'
'Lennie, Alistair'
'Hriljac, Joseph A.'

_publ_contact_author_address ' ?'
_publ_section_title
;
 In-situhigh-pressure powder X-ray diffraction study of \a-zirconium
 phosphate
;
_publ_section_title_footnote ' ?'
_journal_coden_ASTM ASBSDK
_journal_coeditor_code ZB5035
_journal_coeditor_notes ' ?'
_journal_date_accepted 2014-05-16
_journal_date_from_coeditor 2014-05-16
_journal_date_printers_first 2014-05-19
_journal_date_proofs_out 2014-05-19
_journal_date_recd_electronic 2013-09-17
_journal_issue 3
_journal_name_full 'Acta Crystallographica Section B Structural Science, Crystal Engineering and Materials'
_journal_page_first 510
_journal_page_last 516
_journal_paper_category FA
_journal_paper_doi 10.1107/S2052520614011317
_journal_techeditor_code B141131
_journal_techeditor_notes ' ?'
_journal_volume 70
_journal_year 2014
_chemical_formula_sum 'O9 P2 Zr'
_chemical_formula_weight 297.16
_chemical_name_systematic ' ?'
_space_group_IT_number 14
_symmetry_cell_setting monoclinic
_symmetry_space_group_name_Hall '-P 2yn'
_symmetry_space_group_name_H-M 'P 1 21/n 1'
_audit_author_name 'Jennifer Readman'
_audit_creation_date 2013-09-17T00:14
_audit_creation_method 'from EXP file using GSAS2CIF'
_audit_update_record ' 2013-09-17T00:14  Initial CIF as created by GSAS2CIF'
_cell_angle_alpha 90.0
_cell_angle_beta 101.296(9)
_cell_angle_gamma 90.0
_cell_formula_units_Z 4
_cell_length_a 8.3593(4)
_cell_length_b 4.91233(22)
_cell_length_c 13.8705(15)
_cell_volume 558.54(7)
_computing_structure_refinement GSAS
_diffrn_ambient_pressure 10040
_diffrn_ambient_temperature 298
_diffrn_radiation_polarisn_ratio 0.99
_diffrn_radiation_probe x-ray
_diffrn_radiation_wavelength 0.44397
_exptl_absorpt_correction_T_max 1.00000
_exptl_absorpt_correction_T_min 1.00000
_exptl_absorpt_process_details
;   GSAS Absorption/surface roughness correction: function number 0
 No correction is applied.
;
_pd_block_id 2013-09-17T00:14|ZRP_10|Jennifer_Readman|9.5HPT
_pd_calc_method 'Rietveld Refinement'
_pd_instr_location ' ?'
_pd_meas_2theta_range_inc 0.008
_pd_meas_2theta_range_max 24.996
_pd_meas_2theta_range_min 0.004
_pd_meas_number_of_points 3125
_pd_phase_name 'alpha zirconium phosphate'
_pd_proc_2theta_range_inc 0.008
_pd_proc_2theta_range_max 24.996
_pd_proc_2theta_range_min 0.004
_pd_proc_info_datetime 2013-09-17T00:14:36
_pd_proc_info_excluded_regions ' ?'
_pd_proc_ls_background_function
;   GSAS Background function number 7 with  1 terms.
 Linear interpolation
      1:  -0.308080    
;
_pd_proc_ls_peak_cutoff 0.00195
_pd_proc_ls_pref_orient_corr
;   March-Dollase
 AXIS  1 Ratio=     1.365 Frac     1.000  h= 0.000  k= 0.000  l= 1.000
 AXIS  2 Ratio=     1.000 Frac     0.000  h= 0.000  k= 1.000  l= 1.000
 AXIS  3 Ratio=     1.000 Frac     0.000  h= 0.000  k= 0.000  l= 1.000
 Prefered orientation correction range: Min=   0.39602, Max=   1.58906
;
_pd_proc_ls_profile_function
;
 CW Profile function number 3 with  19 terms
 Pseudovoigt profile coefficients as parameterized in
 P. Thompson, D.E. Cox & J.B. Hastings (1987). J. Appl. Cryst.,20,79-83.
 Asymmetry correction of L.W. Finger, D.E. Cox & A. P. Jephcoat (1994).
 J. Appl. Cryst.,27,892-900.
 #1(GU)   =    0.000 #2(GV)   =  242.518 #3(GW)   =    0.378
 #4(GP)   =    0.000 #5(LX)   =    1.991 #6(LY)   =    0.000
 #7(S/L)  =   0.0104 #8(H/L)  =   0.0005
 #9(trns) =     0.00 #10(shft)=   0.0000
 #11(stec)=     0.00 #12(ptec)=     1.90 #13(sfec)=     0.00
 #14(L11) =    0.000 #15(L22) =    0.000 #16(L33) =    0.000
 #17(L12) =    0.000 #18(L13) =    0.000 #19(L23) =    0.000
 Peak tails are ignored  where the intensity is below 0.0019 times the peak
   Aniso. broadening axis   0.0   0.0   1.0
;
_pd_proc_ls_prof_R_factor 0.0082
_pd_proc_ls_prof_wR_expected 0.0688
_pd_proc_ls_prof_wR_factor 0.0117
_pd_proc_number_of_points 3125
_pd_spec_mounting ' ?'
_refine_ls_goodness_of_fit_all 0.17
_refine_ls_matrix_type full
_refine_ls_number_parameters 44
_refine_ls_number_restraints 8
_refine_ls_R_Fsqd_factor 0.14837
_refine_ls_shift/su_max 6.71
_refine_ls_shift/su_mean 1.86
_reflns_d_resolution_high 1.072
_reflns_d_resolution_low 7.721
_reflns_limit_h_max 8
_reflns_limit_h_min 0
_reflns_limit_k_max 4
_reflns_limit_k_min 0
_reflns_limit_l_max 12
_reflns_limit_l_min -13
_reflns_number_total 472
_cod_data_source_file zb5035sup1.cif
_cod_data_source_block ZRP_10_publ
_cod_depositor_comments
;
The following automatic conversions were performed:

'_geom_angle_publ_flag' value 'N' changed to 'n' according to the
built-in table from CIF Core dictionary named 'cif_core.dic' version
2.4.5 from 2014-11-21 (33 times).

'_geom_bond_publ_flag' value 'N' changed to 'n' according to the
built-in table from CIF Core dictionary named 'cif_core.dic' version
2.4.5 from 2014-11-21 (36 times).

Automatic conversion script
Id: cif_fix_values 6524 2018-11-02 12:15:13Z antanas 
;
_cod_original_cell_volume 558.54(8)
_cod_original_sg_symbol_H-M 'P 21/n'
_cod_database_code 2021434
_gsas_exptl_extinct_corr_t_min 1.00000
_gsas_exptl_extinct_corr_t_max 1.00000

loop_
_symmetry_equiv_pos_site_id
_symmetry_equiv_pos_as_xyz
1 +x,+y,+z
2 -x+1/2,+y+1/2,-z+1/2
-1 -x,-y,-z
-2 +x+1/2,-y+1/2,+z+1/2

loop_
_atom_site_type_symbol
_atom_site_label
_atom_site_fract_x
_atom_site_fract_y
_atom_site_fract_z
_atom_site_occupancy
_atom_site_thermal_displace_type
_atom_site_U_iso_or_equiv
_atom_site_symmetry_multiplicity
Zr ZR1 0.2510(12) 0.2439(23) 0.4970(10) 1.0 Uiso 0.0153(7) 4
P P2 0.3820(21) 0.747(6) 0.3697(14) 1.0 Uiso 0.01 4
P P3 -0.1317(18) 0.250(5) 0.3826(14) 1.0 Uiso 0.01 4
O O4 0.5367(34) 0.896(5) 0.4161(32) 1.0 Uiso 0.01 4
O O5 0.371(5) 0.465(6) 0.413(4) 1.0 Uiso 0.01 4
O O6 0.2306(31) 0.859(6) 0.393(4) 1.0 Uiso 0.01 4
O O7 0.3453(35) 0.751(10) 0.2569(17) 1.0 Uiso 0.01 4
O O8 -0.255(4) 0.412(5) 0.4289(32) 1.0 Uiso 0.01 4
O O9 -0.119(5) -0.044(6) 0.410(4) 1.0 Uiso 0.01 4
O O10 -0.169(4) 0.251(12) 0.2695(17) 1.0 Uiso 0.01 4
O O11 0.0367(28) 0.351(5) 0.3833(34) 1.0 Uiso 0.01 4
O O12 -0.004(7) 0.747(10) 0.257(4) 1.0 Uiso 0.01 4

loop_
_atom_type_symbol
_atom_type_number_in_cell
_atom_type_scat_dispersion_real
_atom_type_scat_dispersion_imag
_atom_type_scat_Cromer_Mann_a1
_atom_type_scat_Cromer_Mann_a2
_atom_type_scat_Cromer_Mann_a3
_atom_type_scat_Cromer_Mann_a4
_atom_type_scat_Cromer_Mann_b1
_atom_type_scat_Cromer_Mann_b2
_atom_type_scat_Cromer_Mann_b3
_atom_type_scat_Cromer_Mann_b4
_atom_type_scat_Cromer_Mann_c
_atom_type_scat_source
Zr 4.0 0.000 0.000 17.8765 1.27618 10.9480 11.9160 5.41732 0.11762 3.65721 87.6627 2.06929 International_Tables_Vol_C
P 8.0 0.000 0.000 6.43450 1.90670 4.17910 27.1570 1.78000 0.52600 1.49080 68.1645 1.11490 International_Tables_Vol_C
O 36.0 0.000 0.000 3.04850 13.2771 2.28680 5.70110 1.54630 0.32390 0.86700 32.9089 0.25080 International_Tables_Vol_C

loop_
_geom_angle_atom_site_label_1
_geom_angle_atom_site_label_2
_geom_angle_atom_site_label_3
_geom_angle
_geom_angle_site_symmetry_1
_geom_angle_site_symmetry_2
_geom_angle_site_symmetry_3
_geom_angle_publ_flag
O4 ZR1 O5 92.7(16) -1_666 . 1_555 n
O4 ZR1 O6 92.4(13) -1_666 . 1_545 n
O4 ZR1 O8 93.3(16) -1_666 . -1_566 n
O4 ZR1 O9 89.0(16) -1_666 . -1_556 n
O4 ZR1 O11 169.9(15) -1_666 . 1_555 n
O5 ZR1 O6 93.5(16) 1_555 . 1_545 n
O5 ZR1 O8 83.1(18) 1_555 . -1_566 n
O5 ZR1 O9 175.0(22) 1_555 . -1_556 n
O5 ZR1 O11 83.4(18) 1_555 . 1_555 n
O6 ZR1 O8 173.5(24) 1_545 . -1_566 n
O6 ZR1 O9 91.1(18) 1_545 . -1_556 n
O6 ZR1 O11 78.6(12) 1_545 . 1_555 n
O8 ZR1 O9 92.1(17) -1_566 . -1_556 n
O8 ZR1 O11 95.5(14) -1_566 . 1_555 n
O9 ZR1 O11 95.7(14) -1_556 . 1_555 n
O4 P2 O5 112.5(25) 1_555 . 1_555 n
O4 P2 O6 115.4(23) 1_555 . 1_555 n
O4 P2 O7 114.3(27) 1_555 . 1_555 n
O5 P2 O6 97.8(23) 1_555 . 1_555 n
O5 P2 O7 113(4) 1_555 . 1_555 n
O6 P2 O7 102.0(28) 1_555 . 1_555 n
O8 P3 O9 114.7(27) 1_555 . 1_555 n
O8 P3 O10 114.0(29) 1_555 . 1_555 n
O8 P3 O11 122.1(21) 1_555 . 1_555 n
O9 P3 O10 104.8(33) 1_555 . 1_555 n
O9 P3 O11 107.4(24) 1_555 . 1_555 n
O10 P3 O11 90.4(24) 1_555 . 1_555 n
ZR1 O4 P2 130.8(22) -1_666 . 1_555 n
ZR1 O5 P2 143.1(27) 1_555 . 1_555 n
ZR1 O6 P2 117.9(19) 1_565 . 1_555 n
ZR1 O8 P3 135.9(24) -1_566 . 1_555 n
ZR1 O9 P3 126.0(29) -1_556 . 1_555 n
ZR1 O11 P3 123.9(27) 1_555 . 1_555 n

loop_
_geom_bond_atom_site_label_1
_geom_bond_atom_site_label_2
_geom_bond_distance
_geom_bond_site_symmetry_1
_geom_bond_site_symmetry_2
_geom_bond_publ_flag
ZR1 P2 3.257(22) . -1_666 n
ZR1 P3 3.212(25) . -1_556 n
ZR1 P3 3.259(24) . -1_566 n
ZR1 O4 2.06(4) . -1_666 n
ZR1 O5 2.00(4) . 1_555 n
ZR1 O6 2.369(27) . 1_545 n
ZR1 O8 1.973(27) . -1_566 n
ZR1 O9 2.10(4) . -1_556 n
ZR1 O11 2.21(4) . 1_555 n
P2 ZR1 3.257(22) . -1_666 n
P2 O4 1.515(15) . 1_555 n
P2 O5 1.519(15) . 1_555 n
P2 O6 1.469(15) . 1_555 n
P2 O7 1.534(14) . 1_555 n
P3 ZR1 3.212(25) . -1_556 n
P3 ZR1 3.259(24) . -1_566 n
P3 O8 1.538(15) . 1_555 n
P3 O9 1.492(15) . 1_555 n
P3 O10 1.538(14) . 1_555 n
P3 O11 1.491(15) . 1_555 n
O4 ZR1 2.06(4) . -1_666 n
O4 P2 1.515(15) . 1_555 n
O5 ZR1 2.00(4) . 1_555 n
O5 P2 1.519(15) . 1_555 n
O6 ZR1 2.369(27) . 1_565 n
O6 P2 1.469(15) . 1_555 n
O7 P2 1.534(14) . 1_555 n
O8 ZR1 1.973(27) . -1_566 n
O8 P3 1.538(15) . 1_555 n
O9 ZR1 2.10(4) . -1_556 n
O9 P3 1.492(15) . 1_555 n
O10 P3 1.538(14) . 1_555 n
O10 O11 2.15(5) . 1_555 n
O11 ZR1 2.21(4) . 1_555 n
O11 P3 1.491(15) . 1_555 n
O11 O10 2.15(5) . 1_555 n

_cod_database_fobs_code 2021434
